data_7112578
loop_
_publ_author_name
'Saiai, Aroonchai'
'Bielig, Harald'
'Velder, Janna'
'Neud\"orfl, J\"org-Martin'
'Menning, Maureen'
'Kufer, Thomas A.'
'Schmalz, Hans-G\"unther'

_publ_section_title
;
 Hydrophenalene--Cr(CO)3 complexes as anti-inflammatory agents based on
 specific inhibition of NOD2 signalling: a SAR study
;
_journal_issue 11
_journal_name_full MedChemComm
_journal_page_first 1377
_journal_paper_doi 10.1039/c2md20221b
_journal_volume 3
_journal_year 2012
_chemical_formula_moiety 'C29 H32 Cr O5'
_chemical_formula_sum 'C29 H32 Cr O5'
_chemical_formula_weight 512.55
_chemical_name_systematic
;
?
;
_space_group_IT_number 14
_symmetry_cell_setting monoclinic
_symmetry_space_group_name_Hall '-P 2ybc'
_symmetry_space_group_name_H-M 'P 1 21/c 1'
_atom_sites_solution_hydrogens geom
_atom_sites_solution_primary direct
_atom_sites_solution_secondary difmap
_audit_creation_method SHELXL-97
_cell_angle_alpha 90.00
_cell_angle_beta 100.507(6)
_cell_angle_gamma 90.00
_cell_formula_units_Z 4
_cell_length_a 9.8549(10)
_cell_length_b 15.641(2)
_cell_length_c 16.5024(10)
_cell_measurement_reflns_used 11711
_cell_measurement_temperature 100(2)
_cell_measurement_theta_max 27.00
_cell_measurement_theta_min 1.81
_cell_volume 2501.0(4)
_computing_cell_refinement 'Nonius DENZO (Otwinowski, Minor 1997)'
_computing_data_collection 'Nonius COLLECT'
_computing_data_reduction 'Nonius DENZO (Otwinowski, Minor 1997)'
_computing_molecular_graphics 'SCHAKAL99 (E. Keller 1999)'
_computing_publication_material 'PLATON (A. L. Spek 1980-2004)'
_computing_structure_refinement 'SHELXL-97 (Sheldrick, 1997)'
_computing_structure_solution 'SHELXS-97 (Sheldrick, 1997)'
_diffrn_ambient_temperature 100(2)
_diffrn_measured_fraction_theta_full 0.992
_diffrn_measured_fraction_theta_max 0.992
_diffrn_measurement_device_type 'Nonius KappaCCD'
_diffrn_measurement_method Phi/Omega-Scans
_diffrn_radiation_monochromator graphite
_diffrn_radiation_source 'fine-focus sealed tube'
_diffrn_radiation_type MoK\a
_diffrn_radiation_wavelength 0.71073
_diffrn_reflns_av_R_equivalents 0.0609
_diffrn_reflns_av_sigmaI/netI 0.0928
_diffrn_reflns_limit_h_max 8
_diffrn_reflns_limit_h_min -12
_diffrn_reflns_limit_k_max 18
_diffrn_reflns_limit_k_min -19
_diffrn_reflns_limit_l_max 21
_diffrn_reflns_limit_l_min -21
_diffrn_reflns_number 11711
_diffrn_reflns_theta_full 27.00
_diffrn_reflns_theta_max 27.00
_diffrn_reflns_theta_min 1.81
_exptl_absorpt_coefficient_mu 0.495
_exptl_absorpt_correction_type none
_exptl_crystal_colour yellow
_exptl_crystal_density_diffrn 1.361
_exptl_crystal_density_method 'not measured'
_exptl_crystal_description platelet
_exptl_crystal_F_000 1080
_exptl_crystal_size_max .25
_exptl_crystal_size_mid .25
_exptl_crystal_size_min .07
_refine_diff_density_max 0.279
_refine_diff_density_min -0.582
_refine_diff_density_rms 0.069
_refine_ls_extinction_method none
_refine_ls_goodness_of_fit_ref 0.984
_refine_ls_hydrogen_treatment constr
_refine_ls_matrix_type full
_refine_ls_number_parameters 319
_refine_ls_number_reflns 5420
_refine_ls_number_restraints 0
_refine_ls_restrained_S_all 0.984
_refine_ls_R_factor_all 0.0970
_refine_ls_R_factor_gt 0.0497
_refine_ls_shift/su_max 0.000
_refine_ls_shift/su_mean 0.000
_refine_ls_structure_factor_coef Fsqd
_refine_ls_weighting_details 'calc w=1/[\s^2^(Fo^2^)+(0.0489P)^2^+0.0000P] where P=(Fo^2^+2Fc^2^)/3'
_refine_ls_weighting_scheme calc
_refine_ls_wR_factor_gt 0.1018
_refine_ls_wR_factor_ref 0.1167
_reflns_number_gt 3388
_reflns_number_total 5420
_reflns_threshold_expression >2sigma(I)
_cod_data_source_file c2md20221b.txt
_cod_data_source_block asch85
_cod_original_sg_symbol_H-M P21/c
_cod_database_code 7112578

loop_
_symmetry_equiv_pos_as_xyz
'x, y, z'
'-x, y+1/2, -z+1/2'
'-x, -y, -z'
'x, -y-1/2, z-1/2'

loop_
_atom_site_label
_atom_site_type_symbol
_atom_site_fract_x
_atom_site_fract_y
_atom_site_fract_z
_atom_site_U_iso_or_equiv
_atom_site_adp_type
_atom_site_occupancy
_atom_site_symmetry_multiplicity
_atom_site_calc_flag
_atom_site_refinement_flags
Cr1 Cr 0.06065(4) 0.18162(3) -0.00321(2) 0.01948(13) Uani 1 1 d .
O1 O 0.2041(2) 0.01864(14) 0.05740(11) 0.0341(5) Uani 1 1 d .
O2 O -0.0266(2) 0.10711(13) -0.17196(11) 0.0322(5) Uani 1 1 d .
O3 O 0.33016(19) 0.22256(13) -0.05482(11) 0.0294(5) Uani 1 1 d .
O4 O -0.23555(18) 0.26610(13) -0.09803(10) 0.0255(4) Uani 1 1 d .
O5 O 0.20733(18) 0.39971(12) 0.00875(10) 0.0238(4) Uani 1 1 d .
C1 C 0.1457(3) 0.0810(2) 0.03344(16) 0.0250(6) Uani 1 1 d .
C2 C 0.0076(3) 0.13517(19) -0.10593(17) 0.0248(6) Uani 1 1 d .
C3 C 0.2248(3) 0.20970(18) -0.03431(15) 0.0230(6) Uani 1 1 d .
C4 C -0.1438(3) 0.25290(18) -0.02635(15) 0.0209(6) Uani 1 1 d .
C5 C -0.3451(3) 0.2051(2) -0.11853(17) 0.0324(7) Uani 1 1 d .
H5A H -0.3060 0.1481 -0.1232 0.049 Uiso 1 1 calc R
H5B H -0.4030 0.2209 -0.1712 0.049 Uiso 1 1 calc R
H5C H -0.4013 0.2047 -0.0752 0.049 Uiso 1 1 calc R
C6 C -0.0355(3) 0.31146(18) -0.00971(15) 0.0211(6) Uani 1 1 d .
H6 H -0.0274 0.3557 -0.0480 0.025 Uiso 1 1 calc R
C7 C 0.0629(3) 0.30493(16) 0.06475(15) 0.0186(6) Uani 1 1 d .
C8 C 0.0550(3) 0.23720(17) 0.12074(14) 0.0192(6) Uani 1 1 d .
C9 C -0.0545(3) 0.17737(18) 0.10197(15) 0.0205(6) Uani 1 1 d .
C10 C -0.1511(3) 0.18343(18) 0.02711(14) 0.0201(6) Uani 1 1 d .
H10 H -0.2204 0.1410 0.0131 0.024 Uiso 1 1 calc R
C11 C -0.0782(3) 0.10729(18) 0.16231(15) 0.0217(6) Uani 1 1 d .
H11 H -0.0959 0.0523 0.1312 0.026 Uiso 1 1 calc R
C12 C 0.0468(3) 0.09485(19) 0.23157(15) 0.0268(7) Uani 1 1 d .
H12A H 0.0187 0.0616 0.2768 0.032 Uiso 1 1 calc R
H12B H 0.1187 0.0619 0.2104 0.032 Uiso 1 1 calc R
C13 C 0.1063(3) 0.18042(19) 0.26487(15) 0.0259(6) Uani 1 1 d .
H13A H 0.0328 0.2160 0.2815 0.031 Uiso 1 1 calc R
H13B H 0.1792 0.1712 0.3139 0.031 Uiso 1 1 calc R
C14 C 0.1661(3) 0.22555(18) 0.19813(15) 0.0227(6) Uani 1 1 d .
H14 H 0.2370 0.1862 0.1825 0.027 Uiso 1 1 calc R
C15 C 0.2399(3) 0.30898(19) 0.22505(15) 0.0271(7) Uani 1 1 d .
H15A H 0.3203 0.2975 0.2691 0.032 Uiso 1 1 calc R
H15B H 0.1765 0.3478 0.2475 0.032 Uiso 1 1 calc R
C16 C 0.2884(3) 0.35180(19) 0.15186(16) 0.0269(6) Uani 1 1 d .
H16A H 0.3481 0.3118 0.1279 0.032 Uiso 1 1 calc R
H16B H 0.3437 0.4031 0.1712 0.032 Uiso 1 1 calc R
C17 C 0.1654(3) 0.37779(18) 0.08552(15) 0.0207(6) Uani 1 1 d .
C18 C 0.3125(3) 0.4637(2) 0.01457(16) 0.0400(9) Uani 1 1 d .
H18A H 0.3979 0.4436 0.0507 0.048 Uiso 1 1 calc R
H18B H 0.2818 0.5169 0.0384 0.048 Uiso 1 1 calc R
C19 C 0.3392(3) 0.4805(2) -0.07042(16) 0.0306(7) Uani 1 1 d .
C20 C 0.2929(3) 0.5550(2) -0.11196(17) 0.0361(8) Uani 1 1 d .
H20 H 0.2442 0.5961 -0.0861 0.043 Uiso 1 1 calc R
C21 C 0.3171(3) 0.5701(2) -0.19080(18) 0.0418(9) Uani 1 1 d .
H21 H 0.2837 0.6211 -0.2189 0.050 Uiso 1 1 calc R
C22 C 0.3891(3) 0.5118(2) -0.22853(18) 0.0404(9) Uani 1 1 d .
H22 H 0.4062 0.5225 -0.2824 0.049 Uiso 1 1 calc R
C23 C 0.4363(3) 0.4376(2) -0.18792(18) 0.0410(9) Uani 1 1 d .
H23 H 0.4856 0.3971 -0.2141 0.049 Uiso 1 1 calc R
C24 C 0.4124(3) 0.4217(2) -0.10888(17) 0.0347(8) Uani 1 1 d .
H24 H 0.4461 0.3706 -0.0811 0.042 Uiso 1 1 calc R
C25 C 0.0867(3) 0.45275(18) 0.11472(16) 0.0265(6) Uani 1 1 d .
H25A H 0.1501 0.5007 0.1303 0.040 Uiso 1 1 calc R
H25B H 0.0474 0.4350 0.1625 0.040 Uiso 1 1 calc R
H25C H 0.0123 0.4705 0.0701 0.040 Uiso 1 1 calc R
C26 C -0.2089(3) 0.1302(2) 0.19822(16) 0.0289(7) Uani 1 1 d .
H26A H -0.2043 0.0990 0.2508 0.035 Uiso 1 1 calc R
H26B H -0.2056 0.1921 0.2112 0.035 Uiso 1 1 calc R
C27 C -0.3457(3) 0.1113(2) 0.14477(16) 0.0349(8) Uani 1 1 d .
C28 C -0.4385(3) 0.1728(3) 0.12256(19) 0.0530(10) Uani 1 1 d .
H28A H -0.5259 0.1593 0.0903 0.064 Uiso 1 1 calc R
H28B H -0.4172 0.2302 0.1390 0.064 Uiso 1 1 calc R
C29 C -0.3740(3) 0.0199(3) 0.1206(2) 0.0532(10) Uani 1 1 d .
H29A H -0.4700 0.0140 0.0924 0.080 Uiso 1 1 calc R
H29B H -0.3582 -0.0161 0.1700 0.080 Uiso 1 1 calc R
H29C H -0.3121 0.0020 0.0835 0.080 Uiso 1 1 calc R

loop_
_atom_site_aniso_label
_atom_site_aniso_U_11
_atom_site_aniso_U_22
_atom_site_aniso_U_33
_atom_site_aniso_U_23
_atom_site_aniso_U_13
_atom_site_aniso_U_12
Cr1 0.0218(2) 0.0162(2) 0.0211(2) -0.00137(19) 0.00566(16) -0.0008(2)
O1 0.0418(13) 0.0239(13) 0.0373(12) 0.0022(10) 0.0094(9) 0.0075(10)
O2 0.0406(13) 0.0295(13) 0.0266(11) -0.0073(9) 0.0067(9) -0.0044(10)
O3 0.0239(11) 0.0320(13) 0.0343(11) -0.0001(9) 0.0107(9) -0.0008(9)
O4 0.0214(10) 0.0275(12) 0.0255(10) 0.0033(9) -0.0017(8) -0.0026(9)
O5 0.0279(11) 0.0223(12) 0.0223(9) -0.0022(8) 0.0078(8) -0.0082(9)
C1 0.0292(16) 0.0234(18) 0.0243(14) -0.0034(13) 0.0097(12) -0.0026(13)
C2 0.0223(15) 0.0221(17) 0.0315(16) 0.0003(13) 0.0085(12) 0.0016(12)
C3 0.0311(17) 0.0190(16) 0.0176(13) -0.0009(11) 0.0006(12) 0.0020(12)
C4 0.0232(14) 0.0199(16) 0.0200(13) -0.0021(11) 0.0049(11) 0.0046(12)
C5 0.0237(16) 0.041(2) 0.0299(16) -0.0012(14) -0.0016(12) -0.0062(14)
C6 0.0246(15) 0.0192(16) 0.0200(13) 0.0038(11) 0.0053(11) 0.0023(12)
C7 0.0217(14) 0.0141(16) 0.0214(13) -0.0044(11) 0.0074(10) 0.0006(11)
C8 0.0208(14) 0.0173(15) 0.0198(13) -0.0014(11) 0.0045(10) 0.0031(11)
C9 0.0231(14) 0.0170(15) 0.0227(13) 0.0006(12) 0.0078(11) 0.0021(12)
C10 0.0207(14) 0.0184(15) 0.0228(13) -0.0017(12) 0.0084(11) 0.0001(12)
C11 0.0247(15) 0.0167(16) 0.0240(14) 0.0021(11) 0.0054(11) 0.0009(12)
C12 0.0282(16) 0.0284(18) 0.0237(14) 0.0077(13) 0.0040(12) 0.0048(13)
C13 0.0287(15) 0.0265(17) 0.0217(13) 0.0054(13) 0.0026(11) 0.0044(13)
C14 0.0225(15) 0.0229(17) 0.0225(14) -0.0004(12) 0.0031(11) 0.0022(12)
C15 0.0265(15) 0.0311(18) 0.0215(14) -0.0016(13) -0.0012(11) -0.0017(13)
C16 0.0257(15) 0.0263(17) 0.0282(14) -0.0036(13) 0.0035(12) -0.0031(13)
C17 0.0242(15) 0.0161(15) 0.0226(13) -0.0009(11) 0.0066(11) -0.0034(12)
C18 0.046(2) 0.044(2) 0.0310(16) -0.0073(15) 0.0111(14) -0.0291(17)
C19 0.0287(16) 0.035(2) 0.0279(15) -0.0038(14) 0.0045(12) -0.0155(14)
C20 0.0243(17) 0.045(2) 0.0411(18) -0.0060(16) 0.0114(13) -0.0099(15)
C21 0.0316(18) 0.050(2) 0.0422(19) 0.0092(17) 0.0022(15) -0.0062(17)
C22 0.0374(19) 0.055(3) 0.0301(17) 0.0002(16) 0.0103(14) -0.0173(18)
C23 0.0375(19) 0.049(2) 0.0391(18) -0.0180(17) 0.0132(15) -0.0167(17)
C24 0.0390(19) 0.0292(19) 0.0354(17) -0.0020(14) 0.0058(14) -0.0126(15)
C25 0.0350(17) 0.0171(16) 0.0292(15) -0.0035(12) 0.0103(12) -0.0028(13)
C26 0.0297(17) 0.0321(19) 0.0268(15) 0.0065(13) 0.0102(12) 0.0044(14)
C27 0.0287(17) 0.052(2) 0.0260(15) 0.0060(15) 0.0111(13) 0.0004(16)
C28 0.034(2) 0.081(3) 0.045(2) 0.016(2) 0.0092(15) 0.011(2)
C29 0.036(2) 0.072(3) 0.056(2) -0.017(2) 0.0188(16) -0.0202(19)

loop_
_atom_type_symbol
_atom_type_description
_atom_type_scat_dispersion_real
_atom_type_scat_dispersion_imag
_atom_type_scat_source
C C 0.0033 0.0016 'International Tables Vol C Tables 4.2.6.8 and 6.1.1.4'
H H 0.0000 0.0000 'International Tables Vol C Tables 4.2.6.8 and 6.1.1.4'
Cr Cr 0.3209 0.6236 'International Tables Vol C Tables 4.2.6.8 and 6.1.1.4'
O O 0.0106 0.0060 'International Tables Vol C Tables 4.2.6.8 and 6.1.1.4'

loop_
_geom_angle_atom_site_label_1
_geom_angle_atom_site_label_2
_geom_angle_atom_site_label_3
_geom_angle
C2 Cr1 C1 90.05(12)
C2 Cr1 C3 87.34(11)
C1 Cr1 C3 85.67(12)
C2 Cr1 C7 141.65(11)
C1 Cr1 C7 127.95(11)
C3 Cr1 C7 90.31(11)
C2 Cr1 C8 162.24(11)
C1 Cr1 C8 96.79(11)
C3 Cr1 C8 109.45(11)
C7 Cr1 C8 37.03(9)
C2 Cr1 C10 95.27(11)
C1 Cr1 C10 109.06(11)
C3 Cr1 C10 164.99(12)
C7 Cr1 C10 78.47(10)
C8 Cr1 C10 67.01(9)
C2 Cr1 C6 105.62(11)
C1 Cr1 C6 163.77(10)
C3 Cr1 C6 99.01(11)
C7 Cr1 C6 37.18(9)
C8 Cr1 C6 66.99(9)
C10 Cr1 C6 66.04(10)
C2 Cr1 C9 127.30(11)
C1 Cr1 C9 89.11(10)
C3 Cr1 C9 145.01(11)
C7 Cr1 C9 66.16(9)
C8 Cr1 C9 36.99(9)
C10 Cr1 C9 36.97(9)
C6 Cr1 C9 78.11(9)
C2 Cr1 C4 86.82(11)
C1 Cr1 C4 144.52(11)
C3 Cr1 C4 129.38(11)
C7 Cr1 C4 65.62(10)
C8 Cr1 C4 78.09(9)
C10 Cr1 C4 36.45(9)
C6 Cr1 C4 36.04(9)
C9 Cr1 C4 65.56(9)
C4 O4 C5 117.0(2)
C18 O5 C17 115.26(19)
O1 C1 Cr1 177.6(3)
O2 C2 Cr1 178.7(3)
O3 C3 Cr1 176.1(3)
O4 C4 C6 115.6(2)
O4 C4 C10 123.8(2)
C6 C4 C10 120.5(2)
O4 C4 Cr1 130.21(16)
C6 C4 Cr1 70.51(15)
C10 C4 Cr1 70.25(15)
O4 C5 H5A 109.5
O4 C5 H5B 109.5
H5A C5 H5B 109.5
O4 C5 H5C 109.5
H5A C5 H5C 109.5
H5B C5 H5C 109.5
C4 C6 C7 119.9(2)
C4 C6 Cr1 73.45(16)
C7 C6 Cr1 71.18(15)
C4 C6 H6 120.0
C7 C6 H6 120.0
Cr1 C6 H6 127.4
C8 C7 C6 120.5(2)
C8 C7 C17 121.8(2)
C6 C7 C17 117.4(2)
C8 C7 Cr1 71.61(15)
C6 C7 Cr1 71.65(15)
C17 C7 Cr1 135.01(17)
C7 C8 C9 118.7(2)
C7 C8 C14 121.1(2)
C9 C8 C14 120.1(2)
C7 C8 Cr1 71.35(14)
C9 C8 Cr1 71.84(14)
C14 C8 Cr1 125.70(17)
C10 C9 C8 120.6(2)
C10 C9 C11 117.2(2)
C8 C9 C11 122.1(2)
C10 C9 Cr1 71.21(13)
C8 C9 Cr1 71.17(13)
C11 C9 Cr1 133.27(18)
C4 C10 C9 119.6(2)
C4 C10 Cr1 73.30(14)
C9 C10 Cr1 71.82(14)
C4 C10 H10 120.2
C9 C10 H10 120.2
Cr1 C10 H10 126.5
C9 C11 C12 112.3(2)
C9 C11 C26 108.6(2)
C12 C11 C26 110.7(2)
C9 C11 H11 108.4
C12 C11 H11 108.4
C26 C11 H11 108.4
C13 C12 C11 111.2(2)
C13 C12 H12A 109.4
C11 C12 H12A 109.4
C13 C12 H12B 109.4
C11 C12 H12B 109.4
H12A C12 H12B 108.0
C14 C13 C12 108.8(2)
C14 C13 H13A 109.9
C12 C13 H13A 109.9
C14 C13 H13B 109.9
C12 C13 H13B 109.9
H13A C13 H13B 108.3
C13 C14 C15 114.6(2)
C13 C14 C8 110.3(2)
C15 C14 C8 111.8(2)
C13 C14 H14 106.5
C15 C14 H14 106.5
C8 C14 H14 106.5
C14 C15 C16 110.3(2)
C14 C15 H15A 109.6
C16 C15 H15A 109.6
C14 C15 H15B 109.6
C16 C15 H15B 109.6
H15A C15 H15B 108.1
C15 C16 C17 111.0(2)
C15 C16 H16A 109.4
C17 C16 H16A 109.4
C15 C16 H16B 109.4
C17 C16 H16B 109.4
H16A C16 H16B 108.0
O5 C17 C7 105.37(19)
O5 C17 C25 109.7(2)
C7 C17 C25 106.9(2)
O5 C17 C16 112.0(2)
C7 C17 C16 111.6(2)
C25 C17 C16 111.0(2)
O5 C18 C19 108.0(2)
O5 C18 H18A 110.1
C19 C18 H18A 110.1
O5 C18 H18B 110.1
C19 C18 H18B 110.1
H18A C18 H18B 108.4
C20 C19 C24 118.8(3)
C20 C19 C18 120.8(3)
C24 C19 C18 120.4(3)
C21 C20 C19 120.7(3)
C21 C20 H20 119.6
C19 C20 H20 119.6
C22 C21 C20 120.3(3)
C22 C21 H21 119.9
C20 C21 H21 119.9
C21 C22 C23 119.7(3)
C21 C22 H22 120.1
C23 C22 H22 120.1
C22 C23 C24 120.5(3)
C22 C23 H23 119.7
C24 C23 H23 119.7
C23 C24 C19 120.0(3)
C23 C24 H24 120.0
C19 C24 H24 120.0
C17 C25 H25A 109.5
C17 C25 H25B 109.5
H25A C25 H25B 109.5
C17 C25 H25C 109.5
H25A C25 H25C 109.5
H25B C25 H25C 109.5
C27 C26 C11 116.6(2)
C27 C26 H26A 108.1
C11 C26 H26A 108.1
C27 C26 H26B 108.1
C11 C26 H26B 108.1
H26A C26 H26B 107.3
C28 C27 C29 122.1(3)
C28 C27 C26 121.1(3)
C29 C27 C26 116.7(3)
C27 C28 H28A 120.0
C27 C28 H28B 120.0
H28A C28 H28B 120.0
C27 C29 H29A 109.5
C27 C29 H29B 109.5
H29A C29 H29B 109.5
C27 C29 H29C 109.5
H29A C29 H29C 109.5
H29B C29 H29C 109.5

loop_
_geom_bond_atom_site_label_1
_geom_bond_atom_site_label_2
_geom_bond_distance
Cr1 C2 1.831(3)
Cr1 C1 1.833(3)
Cr1 C3 1.838(3)
Cr1 C7 2.229(3)
Cr1 C8 2.232(2)
Cr1 C10 2.233(2)
Cr1 C6 2.235(3)
Cr1 C9 2.241(2)
Cr1 C4 2.273(3)
O1 C1 1.164(3)
O2 C2 1.166(3)
O3 C3 1.166(3)
O4 C4 1.367(3)
O4 C5 1.434(3)
O5 C18 1.431(3)
O5 C17 1.444(3)
C4 C6 1.395(4)
C4 C10 1.410(4)
C5 H5A 0.9800
C5 H5B 0.9800
C5 H5C 0.9800
C6 C7 1.423(3)
C6 H6 0.9500
C7 C8 1.417(4)
C7 C17 1.520(4)
C8 C9 1.419(4)
C8 C14 1.534(3)
C9 C10 1.419(3)
C9 C11 1.527(4)
C10 H10 0.9500
C11 C12 1.532(3)
C11 C26 1.555(4)
C11 H11 1.0000
C12 C13 1.523(4)
C12 H12A 0.9900
C12 H12B 0.9900
C13 C14 1.515(4)
C13 H13A 0.9900
C13 H13B 0.9900
C14 C15 1.520(4)
C14 H14 1.0000
C15 C16 1.532(4)
C15 H15A 0.9900
C15 H15B 0.9900
C16 C17 1.533(4)
C16 H16A 0.9900
C16 H16B 0.9900
C17 C25 1.531(4)
C18 C19 1.497(4)
C18 H18A 0.9900
C18 H18B 0.9900
C19 C20 1.387(4)
C19 C24 1.392(4)
C20 C21 1.385(4)
C20 H20 0.9500
C21 C22 1.373(4)
C21 H21 0.9500
C22 C23 1.377(5)
C22 H22 0.9500
C23 C24 1.390(4)
C23 H23 0.9500
C24 H24 0.9500
C25 H25A 0.9800
C25 H25B 0.9800
C25 H25C 0.9800
C26 C27 1.500(4)
C26 H26A 0.9900
C26 H26B 0.9900
C27 C28 1.332(5)
C27 C29 1.496(5)
C28 H28A 0.9500
C28 H28B 0.9500
C29 H29A 0.9800
C29 H29B 0.9800
C29 H29C 0.9800

loop_
_geom_torsion_atom_site_label_1
_geom_torsion_atom_site_label_2
_geom_torsion_atom_site_label_3
_geom_torsion_atom_site_label_4
_geom_torsion
C2 Cr1 C1 O1 120(5)
C3 Cr1 C1 O1 33(5)
C7 Cr1 C1 O1 -55(5)
C8 Cr1 C1 O1 -77(5)
C10 Cr1 C1 O1 -145(5)
C6 Cr1 C1 O1 -75(5)
C9 Cr1 C1 O1 -113(5)
C4 Cr1 C1 O1 -156(5)
C1 Cr1 C2 O2 -163(11)
C3 Cr1 C2 O2 -77(11)
C7 Cr1 C2 O2 10(11)
C8 Cr1 C2 O2 84(11)
C10 Cr1 C2 O2 88(11)
C6 Cr1 C2 O2 22(11)
C9 Cr1 C2 O2 108(11)
C4 Cr1 C2 O2 53(11)
C2 Cr1 C3 O3 -59(3)
C1 Cr1 C3 O3 31(3)
C7 Cr1 C3 O3 159(3)
C8 Cr1 C3 O3 127(3)
C10 Cr1 C3 O3 -160(3)
C6 Cr1 C3 O3 -164(3)
C9 Cr1 C3 O3 113(3)
C4 Cr1 C3 O3 -143(3)
C5 O4 C4 C6 177.7(2)
C5 O4 C4 C10 0.3(3)
C5 O4 C4 Cr1 92.2(3)
C2 Cr1 C4 O4 -14.8(2)
C1 Cr1 C4 O4 -100.4(3)
C3 Cr1 C4 O4 69.2(3)
C7 Cr1 C4 O4 137.8(3)
C8 Cr1 C4 O4 174.7(3)
C10 Cr1 C4 O4 -118.1(3)
C6 Cr1 C4 O4 107.6(3)
C9 Cr1 C4 O4 -148.5(3)
C2 Cr1 C4 C6 -122.33(16)
C1 Cr1 C4 C6 152.06(18)
C3 Cr1 C4 C6 -38.40(19)
C7 Cr1 C4 C6 30.24(13)
C8 Cr1 C4 C6 67.10(15)
C10 Cr1 C4 C6 134.4(2)
C9 Cr1 C4 C6 103.90(16)
C2 Cr1 C4 C10 103.30(17)
C1 Cr1 C4 C10 17.7(3)
C3 Cr1 C4 C10 -172.77(16)
C7 Cr1 C4 C10 -104.14(17)
C8 Cr1 C4 C10 -67.28(16)
C6 Cr1 C4 C10 -134.4(2)
C9 Cr1 C4 C10 -30.48(15)
O4 C4 C6 C7 177.9(2)
C10 C4 C6 C7 -4.6(4)
Cr1 C4 C6 C7 -56.0(2)
O4 C4 C6 Cr1 -126.1(2)
C10 C4 C6 Cr1 51.3(2)
C2 Cr1 C6 C4 61.17(16)
C1 Cr1 C6 C4 -103.3(4)
C3 Cr1 C6 C4 150.92(15)
C7 Cr1 C6 C4 -130.6(2)
C8 Cr1 C6 C4 -101.69(15)
C10 Cr1 C6 C4 -27.69(14)
C9 Cr1 C6 C4 -64.57(15)
C2 Cr1 C6 C7 -168.21(15)
C1 Cr1 C6 C7 27.3(5)
C3 Cr1 C6 C7 -78.46(15)
C8 Cr1 C6 C7 28.93(14)
C10 Cr1 C6 C7 102.93(15)
C9 Cr1 C6 C7 66.05(14)
C4 Cr1 C6 C7 130.6(2)
C4 C6 C7 C8 2.6(4)
Cr1 C6 C7 C8 -54.5(2)
C4 C6 C7 C17 -171.1(2)
Cr1 C6 C7 C17 131.9(2)
C4 C6 C7 Cr1 57.1(2)
C2 Cr1 C7 C8 150.83(18)
C1 Cr1 C7 C8 -38.3(2)
C3 Cr1 C7 C8 -123.07(16)
C10 Cr1 C7 C8 66.96(15)
C6 Cr1 C7 C8 132.3(2)
C9 Cr1 C7 C8 30.21(14)
C4 Cr1 C7 C8 102.97(16)
C2 Cr1 C7 C6 18.5(2)
C1 Cr1 C7 C6 -170.65(15)
C3 Cr1 C7 C6 104.59(15)
C8 Cr1 C7 C6 -132.3(2)
C10 Cr1 C7 C6 -65.37(14)
C9 Cr1 C7 C6 -102.12(16)
C4 Cr1 C7 C6 -29.36(14)
C2 Cr1 C7 C17 -92.3(3)
C1 Cr1 C7 C17 78.6(3)
C3 Cr1 C7 C17 -6.2(3)
C8 Cr1 C7 C17 116.9(3)
C10 Cr1 C7 C17 -176.2(3)
C6 Cr1 C7 C17 -110.8(3)
C9 Cr1 C7 C17 147.1(3)
C4 Cr1 C7 C17 -140.2(3)
C6 C7 C8 C9 -1.5(3)
C17 C7 C8 C9 171.9(2)
Cr1 C7 C8 C9 -56.0(2)
C6 C7 C8 C14 175.5(2)
C17 C7 C8 C14 -11.1(4)
Cr1 C7 C8 C14 121.0(2)
C6 C7 C8 Cr1 54.5(2)
C17 C7 C8 Cr1 -132.1(2)
C2 Cr1 C8 C7 -97.5(4)
C1 Cr1 C8 C7 150.50(16)
C3 Cr1 C8 C7 62.71(17)
C10 Cr1 C8 C7 -101.64(16)
C6 Cr1 C8 C7 -29.03(14)
C9 Cr1 C8 C7 -130.1(2)
C4 Cr1 C8 C7 -65.11(15)
C2 Cr1 C8 C9 32.6(4)
C1 Cr1 C8 C9 -79.40(17)
C3 Cr1 C8 C9 -167.19(16)
C7 Cr1 C8 C9 130.1(2)
C10 Cr1 C8 C9 28.46(15)
C6 Cr1 C8 C9 101.06(17)
C4 Cr1 C8 C9 64.99(16)
C2 Cr1 C8 C14 147.1(3)
C1 Cr1 C8 C14 35.1(2)
C3 Cr1 C8 C14 -52.7(2)
C7 Cr1 C8 C14 -115.4(3)
C10 Cr1 C8 C14 143.0(2)
C6 Cr1 C8 C14 -144.4(2)
C9 Cr1 C8 C14 114.5(3)
C4 Cr1 C8 C14 179.5(2)
C7 C8 C9 C10 2.4(4)
C14 C8 C9 C10 -174.7(2)
Cr1 C8 C9 C10 -53.3(2)
C7 C8 C9 C11 -174.4(2)
C14 C8 C9 C11 8.6(4)
Cr1 C8 C9 C11 129.9(2)
C7 C8 C9 Cr1 55.7(2)
C14 C8 C9 Cr1 -121.3(2)
C2 Cr1 C9 C10 -34.9(2)
C1 Cr1 C9 C10 -124.31(18)
C3 Cr1 C9 C10 154.5(2)
C7 Cr1 C9 C10 102.91(17)
C8 Cr1 C9 C10 133.2(2)
C6 Cr1 C9 C10 65.77(16)
C4 Cr1 C9 C10 30.07(16)
C2 Cr1 C9 C8 -168.08(16)
C1 Cr1 C9 C8 102.54(17)
C3 Cr1 C9 C8 21.4(3)
C7 Cr1 C9 C8 -30.24(15)
C10 Cr1 C9 C8 -133.2(2)
C6 Cr1 C9 C8 -67.38(16)
C4 Cr1 C9 C8 -103.09(17)
C2 Cr1 C9 C11 75.2(3)
C1 Cr1 C9 C11 -14.2(3)
C3 Cr1 C9 C11 -95.4(3)
C7 Cr1 C9 C11 -147.0(3)
C8 Cr1 C9 C11 -116.8(3)
C10 Cr1 C9 C11 110.1(3)
C6 Cr1 C9 C11 175.9(3)
C4 Cr1 C9 C11 140.2(3)
O4 C4 C10 C9 -177.2(2)
C6 C4 C10 C9 5.5(4)
Cr1 C4 C10 C9 57.0(2)
O4 C4 C10 Cr1 125.8(2)
C6 C4 C10 Cr1 -51.5(2)
C8 C9 C10 C4 -4.4(4)
C11 C9 C10 C4 172.5(2)
Cr1 C9 C10 C4 -57.7(2)
C8 C9 C10 Cr1 53.3(2)
C11 C9 C10 Cr1 -129.7(2)
C2 Cr1 C10 C4 -77.37(17)
C1 Cr1 C10 C4 -169.25(16)
C3 Cr1 C10 C4 22.1(5)
C7 Cr1 C10 C4 64.35(16)
C8 Cr1 C10 C4 101.36(17)
C6 Cr1 C10 C4 27.40(15)
C9 Cr1 C10 C4 129.8(2)
C2 Cr1 C10 C9 152.79(17)
C1 Cr1 C10 C9 60.91(18)
C3 Cr1 C10 C9 -107.8(4)
C7 Cr1 C10 C9 -65.50(16)
C8 Cr1 C10 C9 -28.48(16)
C6 Cr1 C10 C9 -102.44(17)
C4 Cr1 C10 C9 -129.8(2)
C10 C9 C11 C12 168.1(2)
C8 C9 C11 C12 -15.0(3)
Cr1 C9 C11 C12 78.8(3)
C10 C9 C11 C26 -69.1(3)
C8 C9 C11 C26 107.8(3)
Cr1 C9 C11 C26 -158.4(2)
C9 C11 C12 C13 43.3(3)
C26 C11 C12 C13 -78.3(3)
C11 C12 C13 C14 -66.5(3)
C12 C13 C14 C15 -175.2(2)
C12 C13 C14 C8 57.5(3)
C7 C8 C14 C13 153.3(2)
C9 C8 C14 C13 -29.7(3)
Cr1 C8 C14 C13 -118.2(2)
C7 C8 C14 C15 24.5(3)
C9 C8 C14 C15 -158.5(2)
Cr1 C8 C14 C15 113.0(2)
C13 C14 C15 C16 -176.6(2)
C8 C14 C15 C16 -50.0(3)
C14 C15 C16 C17 64.3(3)
C18 O5 C17 C7 -175.8(2)
C18 O5 C17 C25 69.5(3)
C18 O5 C17 C16 -54.2(3)
C8 C7 C17 O5 144.6(2)
C6 C7 C17 O5 -41.8(3)
Cr1 C7 C17 O5 49.2(3)
C8 C7 C17 C25 -98.7(3)
C6 C7 C17 C25 74.9(3)
Cr1 C7 C17 C25 165.9(2)
C8 C7 C17 C16 22.9(3)
C6 C7 C17 C16 -163.6(2)
Cr1 C7 C17 C16 -72.5(3)
C15 C16 C17 O5 -166.6(2)
C15 C16 C17 C7 -48.7(3)
C15 C16 C17 C25 70.5(3)
C17 O5 C18 C19 -178.0(2)
O5 C18 C19 C20 106.2(3)
O5 C18 C19 C24 -74.5(4)
C24 C19 C20 C21 1.1(4)
C18 C19 C20 C21 -179.6(3)
C19 C20 C21 C22 -0.9(5)
C20 C21 C22 C23 0.5(5)
C21 C22 C23 C24 -0.4(5)
C22 C23 C24 C19 0.6(5)
C20 C19 C24 C23 -0.9(4)
C18 C19 C24 C23 179.8(3)
C9 C11 C26 C27 79.4(3)
C12 C11 C26 C27 -156.9(3)
C11 C26 C27 C28 -121.9(3)
C11 C26 C27 C29 60.2(3)
